data_4067264
loop_
_publ_author_name
'Ireland, Benjamin J.'
'Wheaton, Craig A.'
'Hayes, Paul G.'

_publ_section_title
;
 Cationic Organomagnesium Complexes as Highly Active Initiators for the
 Ring-Opening Polymerization of \e-Caprolactone
;
_journal_issue 5
_journal_name_full Organometallics
_journal_page_first 1079
_journal_paper_doi 10.1021/om900669y
_journal_volume 29
_journal_year 2010
_chemical_formula_sum 'C105 H96 B2 N2 O2 P2'
_chemical_formula_weight 1501.40
_chemical_name_systematic
; 
 ? 
;
_space_group_IT_number 60
_symmetry_cell_setting orthorhombic
_symmetry_space_group_name_Hall '-P 2n 2ab'
_symmetry_space_group_name_H-M 'P b c n'
_atom_sites_solution_hydrogens geom
_atom_sites_solution_primary direct
_atom_sites_solution_secondary difmap
_audit_creation_method SHELXL-97
_cell_angle_alpha 90.00
_cell_angle_beta 90.00
_cell_angle_gamma 90.00
_cell_formula_units_Z 4
_cell_length_a 17.2935(9)
_cell_length_b 20.5469(11)
_cell_length_c 23.7107(13)
_cell_measurement_temperature 173(2)
_cell_volume 8425.1(8)
_computing_structure_refinement 'SHELXL-97 (Sheldrick, 1997)'
_computing_structure_solution 'SHELXS-97 (Sheldrick, 1990)'
_diffrn_ambient_temperature 173(2)
_diffrn_measured_fraction_theta_full 0.999
_diffrn_measured_fraction_theta_max 0.999
_diffrn_radiation_monochromator graphite
_diffrn_radiation_source 'fine-focus sealed tube'
_diffrn_radiation_type MoK\a
_diffrn_radiation_wavelength 0.71073
_diffrn_reflns_av_R_equivalents 0.1083
_diffrn_reflns_av_sigmaI/netI 0.0482
_diffrn_reflns_limit_h_max 20
_diffrn_reflns_limit_h_min -20
_diffrn_reflns_limit_k_max 24
_diffrn_reflns_limit_k_min -24
_diffrn_reflns_limit_l_max 28
_diffrn_reflns_limit_l_min -28
_diffrn_reflns_number 97914
_diffrn_reflns_theta_full 25.03
_diffrn_reflns_theta_max 25.03
_diffrn_reflns_theta_min 2.08
_exptl_absorpt_coefficient_mu 0.105
_exptl_absorpt_correction_T_max 0.7456
_exptl_absorpt_correction_T_min 0.6912
_exptl_absorpt_correction_type multi-scan
_exptl_crystal_colour Colorless
_exptl_crystal_density_diffrn 1.184
_exptl_crystal_density_method 'not measured'
_exptl_crystal_description Block
_exptl_crystal_F_000 3184
_exptl_crystal_size_max 0.42
_exptl_crystal_size_mid 0.20
_exptl_crystal_size_min 0.20
_refine_diff_density_max 0.196
_refine_diff_density_min -0.317
_refine_diff_density_rms 0.042
_refine_ls_extinction_method none
_refine_ls_goodness_of_fit_ref 1.028
_refine_ls_hydrogen_treatment constr
_refine_ls_matrix_type full
_refine_ls_number_parameters 516
_refine_ls_number_reflns 7433
_refine_ls_number_restraints 0
_refine_ls_restrained_S_all 1.028
_refine_ls_R_factor_all 0.0838
_refine_ls_R_factor_gt 0.0466
_refine_ls_shift/su_max 0.001
_refine_ls_shift/su_mean 0.000
_refine_ls_structure_factor_coef Fsqd
_refine_ls_weighting_details 'calc w=1/[\s^2^(Fo^2^)+(0.0447P)^2^+3.1176P] where P=(Fo^2^+2Fc^2^)/3'
_refine_ls_weighting_scheme calc
_refine_ls_wR_factor_gt 0.1008
_refine_ls_wR_factor_ref 0.1183
_reflns_number_gt 4939
_reflns_number_total 7433
_reflns_threshold_expression >2sigma(I)
_cod_data_source_file om900669y_si_001.cif
_cod_data_source_block 3b
_cod_depositor_comments
;
The following automatic conversions were performed:

'_symmetry_cell_setting' value 'Orthorhombic' changed to
'orthorhombic' according to
/home/saulius/struct/CIF-dictionaries/cif_core.dic dictionary named
'cif_core.dic' version 2.4.1 from 2010-06-29.

Automatic conversion script
Id: cif_fix_values 1715 2011-07-08 13:25:40Z adriana 
;
_cod_original_sg_symbol_H-M Pbcn
_cod_database_code 4067264

loop_
_symmetry_equiv_pos_as_xyz
'x, y, z'
'-x+1/2, -y+1/2, z+1/2'
'-x, y, -z+1/2'
'x+1/2, -y+1/2, -z'
'-x, -y, -z'
'x-1/2, y-1/2, -z-1/2'
'x, -y, z-1/2'
'-x-1/2, y-1/2, z'

loop_
_atom_site_label
_atom_site_type_symbol
_atom_site_fract_x
_atom_site_fract_y
_atom_site_fract_z
_atom_site_U_iso_or_equiv
_atom_site_adp_type
_atom_site_occupancy
_atom_site_symmetry_multiplicity
_atom_site_calc_flag
_atom_site_refinement_flags
P1 P 0.44610(3) 0.20828(3) 0.64476(2) 0.03139(15) Uani 1 1 d .
O1 O 0.5000 0.14045(9) 0.7500 0.0321(5) Uani 1 2 d S
C2 C 0.47822(12) 0.09942(10) 0.70602(9) 0.0304(5) Uani 1 1 d .
N1 N 0.39062(11) 0.24312(8) 0.69200(8) 0.0355(4) Uani 1 1 d .
C13 C 0.54132(12) 0.23996(10) 0.65400(9) 0.0329(5) Uani 1 1 d .
C20 C 0.25727(13) 0.20388(11) 0.70665(9) 0.0360(5) Uani 1 1 d .
C18 C 0.60369(13) 0.20686(11) 0.63014(9) 0.0376(5) Uani 1 1 d .
H18 H 0.5964 0.1655 0.6131 0.045 Uiso 1 1 calc R
C1 C 0.45162(12) 0.12180(10) 0.65447(9) 0.0314(5) Uani 1 1 d .
C3 C 0.48532(12) 0.03418(10) 0.72109(9) 0.0327(5) Uani 1 1 d .
C19 C 0.30733(13) 0.25228(10) 0.68727(9) 0.0341(5) Uani 1 1 d .
C14 C 0.55244(13) 0.30083(11) 0.67859(10) 0.0402(6) Uani 1 1 d .
H14 H 0.5098 0.3239 0.6940 0.048 Uiso 1 1 calc R
C21 C 0.17794(13) 0.21558(12) 0.70220(9) 0.0408(6) Uani 1 1 d .
H21 H 0.1428 0.1836 0.7156 0.049 Uiso 1 1 calc R
C7 C 0.41327(12) 0.22797(10) 0.57584(9) 0.0336(5) Uani 1 1 d .
C8 C 0.34429(13) 0.20336(11) 0.55415(10) 0.0396(6) Uani 1 1 d .
H8 H 0.3133 0.1746 0.5759 0.048 Uiso 1 1 calc R
C4 C 0.46355(13) -0.01239(11) 0.68160(9) 0.0396(6) Uani 1 1 d .
H4 H 0.4678 -0.0574 0.6900 0.048 Uiso 1 1 calc R
C25 C 0.28558(14) 0.14115(11) 0.73202(10) 0.0459(6) Uani 1 1 d .
H25A H 0.2421 0.1181 0.7495 0.069 Uiso 1 1 calc R
H25B H 0.3248 0.1506 0.7607 0.069 Uiso 1 1 calc R
H25C H 0.3083 0.1139 0.7024 0.069 Uiso 1 1 calc R
C11 C 0.43351(14) 0.28882(12) 0.49033(10) 0.0471(6) Uani 1 1 d .
H11 H 0.4635 0.3184 0.4686 0.056 Uiso 1 1 calc R
C12 C 0.45749(14) 0.27093(11) 0.54355(10) 0.0425(6) Uani 1 1 d .
H12 H 0.5044 0.2879 0.5584 0.051 Uiso 1 1 calc R
C5 C 0.43560(13) 0.00787(11) 0.62989(10) 0.0413(6) Uani 1 1 d .
H5 H 0.4201 -0.0238 0.6030 0.050 Uiso 1 1 calc R
C22 C 0.14894(14) 0.27238(12) 0.67882(10) 0.0429(6) Uani 1 1 d .
C23 C 0.20034(14) 0.31942(12) 0.66102(10) 0.0445(6) Uani 1 1 d .
H23 H 0.1808 0.3588 0.6455 0.053 Uiso 1 1 calc R
C10 C 0.36578(15) 0.26360(12) 0.46883(10) 0.0480(6) Uani 1 1 d .
H10 H 0.3495 0.2754 0.4320 0.058 Uiso 1 1 calc R
C24 C 0.28036(14) 0.31088(11) 0.66514(10) 0.0402(6) Uani 1 1 d .
C17 C 0.67621(14) 0.23499(12) 0.63156(10) 0.0468(6) Uani 1 1 d .
H17 H 0.7188 0.2130 0.6148 0.056 Uiso 1 1 calc R
C6 C 0.42963(13) 0.07356(11) 0.61622(9) 0.0372(5) Uani 1 1 d .
H6 H 0.4103 0.0858 0.5803 0.045 Uiso 1 1 calc R
C15 C 0.62597(14) 0.32749(12) 0.68038(10) 0.0470(6) Uani 1 1 d .
H15 H 0.6340 0.3686 0.6978 0.056 Uiso 1 1 calc R
C9 C 0.32148(14) 0.22144(11) 0.50027(10) 0.0462(6) Uani 1 1 d .
H9 H 0.2748 0.2046 0.4850 0.055 Uiso 1 1 calc R
C26 C 0.06288(14) 0.28202(14) 0.67238(11) 0.0578(7) Uani 1 1 d .
H26A H 0.0513 0.3287 0.6707 0.087 Uiso 1 1 calc R
H26B H 0.0361 0.2627 0.7047 0.087 Uiso 1 1 calc R
H26C H 0.0453 0.2610 0.6376 0.087 Uiso 1 1 calc R
C16 C 0.68754(14) 0.29462(12) 0.65697(11) 0.0483(6) Uani 1 1 d .
H16 H 0.7379 0.3131 0.6583 0.058 Uiso 1 1 calc R
C27 C 0.33384(15) 0.36477(12) 0.64656(12) 0.0578(7) Uani 1 1 d .
H27A H 0.3740 0.3713 0.6751 0.087 Uiso 1 1 calc R
H27B H 0.3042 0.4051 0.6419 0.087 Uiso 1 1 calc R
H27C H 0.3580 0.3530 0.6106 0.087 Uiso 1 1 calc R
C40 C 0.82344(13) 0.04459(11) 0.58980(9) 0.0383(6) Uani 1 1 d .
C46 C 0.78126(13) -0.04318(11) 0.51166(9) 0.0374(5) Uani 1 1 d .
C33 C 0.71790(14) -0.03416(11) 0.66892(9) 0.0424(6) Uani 1 1 d .
H33 H 0.7526 -0.0019 0.6824 0.051 Uiso 1 1 calc R
C29 C 0.65594(13) -0.08997(11) 0.59490(10) 0.0415(6) Uani 1 1 d .
H29 H 0.6473 -0.0973 0.5558 0.050 Uiso 1 1 calc R
C39 C 0.68845(13) 0.05761(11) 0.53557(9) 0.0365(5) Uani 1 1 d .
C30 C 0.61687(14) -0.12880(12) 0.63343(11) 0.0480(6) Uani 1 1 d .
H30 H 0.5818 -0.1611 0.6205 0.058 Uiso 1 1 calc R
C28 C 0.70749(13) -0.04042(10) 0.61066(9) 0.0360(5) Uani 1 1 d .
C45 C 0.90143(14) 0.03164(13) 0.57784(10) 0.0485(6) Uani 1 1 d .
H45 H 0.9135 -0.0028 0.5526 0.058 Uiso 1 1 calc R
C34 C 0.60827(14) 0.04814(12) 0.53305(10) 0.0436(6) Uani 1 1 d .
H34 H 0.5869 0.0110 0.5511 0.052 Uiso 1 1 calc R
C38 C 0.71465(15) 0.11464(11) 0.50897(10) 0.0459(6) Uani 1 1 d .
H38 H 0.7685 0.1238 0.5093 0.055 Uiso 1 1 calc R
C51 C 0.77064(14) -0.03175(13) 0.45426(10) 0.0459(6) Uani 1 1 d .
H51 H 0.7416 0.0052 0.4428 0.055 Uiso 1 1 calc R
C35 C 0.55864(15) 0.09076(13) 0.50537(10) 0.0503(7) Uani 1 1 d .
H35 H 0.5048 0.0816 0.5038 0.060 Uiso 1 1 calc R
C47 C 0.82487(14) -0.09895(11) 0.52490(11) 0.0462(6) Uani 1 1 d .
H47 H 0.8339 -0.1090 0.5635 0.055 Uiso 1 1 calc R
B1 B 0.74991(15) 0.00465(13) 0.56234(10) 0.0361(6) Uani 1 1 d .
C41 C 0.81093(16) 0.09609(11) 0.62736(9) 0.0448(6) Uani 1 1 d .
H41 H 0.7592 0.1068 0.6372 0.054 Uiso 1 1 calc R
C32 C 0.67967(15) -0.07315(13) 0.70806(11) 0.0516(7) Uani 1 1 d .
H32 H 0.6887 -0.0669 0.7472 0.062 Uiso 1 1 calc R
C36 C 0.58718(17) 0.14618(13) 0.48022(10) 0.0535(7) Uani 1 1 d .
H36 H 0.5534 0.1757 0.4617 0.064 Uiso 1 1 calc R
C37 C 0.66564(17) 0.15808(12) 0.48227(10) 0.0530(7) Uani 1 1 d .
H37 H 0.6861 0.1963 0.4653 0.064 Uiso 1 1 calc R
C43 C 0.94643(19) 0.11746(14) 0.63797(11) 0.0623(8) Uani 1 1 d .
H43 H 0.9876 0.1418 0.6540 0.075 Uiso 1 1 calc R
C48 C 0.85521(15) -0.13981(13) 0.48406(13) 0.0576(7) Uani 1 1 d .
H48 H 0.8840 -0.1771 0.4950 0.069 Uiso 1 1 calc R
C31 C 0.62905(15) -0.12054(13) 0.69048(11) 0.0520(7) Uani 1 1 d .
H31 H 0.6029 -0.1471 0.7171 0.062 Uiso 1 1 calc R
C44 C 0.96159(16) 0.06712(14) 0.60147(12) 0.0591(8) Uani 1 1 d .
H44 H 1.0136 0.0565 0.5923 0.071 Uiso 1 1 calc R
C50 C 0.80128(16) -0.07294(15) 0.41289(11) 0.0600(8) Uani 1 1 d .
H50 H 0.7926 -0.0636 0.3742 0.072 Uiso 1 1 calc R
C42 C 0.87065(18) 0.13230(13) 0.65105(11) 0.0561(7) Uani 1 1 d .
H42 H 0.8593 0.1671 0.6761 0.067 Uiso 1 1 calc R
C49 C 0.84389(16) -0.12683(15) 0.42790(13) 0.0632(8) Uani 1 1 d .
H49 H 0.8651 -0.1546 0.3998 0.076 Uiso 1 1 calc R
O1S O 0.5000 0.42060(13) 0.7500 0.0855(10) Uani 1 2 d S
C2S C 0.5000 0.47930(19) 0.7500 0.0586(11) Uani 1 2 d S
C3S C 0.42792(18) 0.51662(14) 0.73733(13) 0.0751(9) Uani 1 1 d .
H3S1 H 0.3884 0.4869 0.7227 0.113 Uiso 1 1 calc R
H3S2 H 0.4391 0.5502 0.7091 0.113 Uiso 1 1 calc R
H3S3 H 0.4090 0.5373 0.7719 0.113 Uiso 1 1 calc R
H1N H 0.4114 0.2466 0.7264 0.075(10) Uiso 1 1 d R

loop_
_atom_site_aniso_label
_atom_site_aniso_U_11
_atom_site_aniso_U_22
_atom_site_aniso_U_33
_atom_site_aniso_U_23
_atom_site_aniso_U_13
_atom_site_aniso_U_12
P1 0.0295(3) 0.0305(3) 0.0342(3) 0.0012(2) -0.0022(3) -0.0017(2)
O1 0.0342(12) 0.0263(11) 0.0359(12) 0.000 -0.0036(9) 0.000
C2 0.0280(12) 0.0288(11) 0.0343(12) -0.0065(9) 0.0012(10) -0.0006(9)
N1 0.0318(11) 0.0369(11) 0.0378(11) -0.0032(8) -0.0035(9) 0.0020(8)
C13 0.0321(13) 0.0319(12) 0.0346(12) 0.0046(10) -0.0041(10) -0.0026(10)
C20 0.0364(13) 0.0418(13) 0.0299(12) -0.0033(10) 0.0010(10) 0.0013(11)
C18 0.0351(13) 0.0330(12) 0.0446(14) 0.0020(10) -0.0013(11) -0.0035(11)
C1 0.0295(12) 0.0293(11) 0.0353(12) -0.0005(9) 0.0020(10) -0.0016(9)
C3 0.0306(12) 0.0292(11) 0.0383(12) 0.0001(10) 0.0039(10) -0.0002(10)
C19 0.0299(13) 0.0388(13) 0.0336(12) -0.0058(10) -0.0033(10) 0.0043(10)
C14 0.0355(14) 0.0388(13) 0.0464(14) -0.0020(11) 0.0000(11) -0.0049(11)
C21 0.0348(14) 0.0515(15) 0.0361(13) -0.0087(11) 0.0049(11) -0.0034(12)
C7 0.0305(13) 0.0311(12) 0.0393(13) 0.0004(10) -0.0019(10) 0.0006(10)
C8 0.0375(14) 0.0370(13) 0.0444(14) 0.0004(11) -0.0031(11) -0.0027(11)
C4 0.0460(15) 0.0288(12) 0.0441(14) -0.0054(11) 0.0036(11) -0.0002(11)
C25 0.0419(15) 0.0480(15) 0.0477(15) 0.0068(12) 0.0047(12) -0.0031(12)
C11 0.0464(16) 0.0468(15) 0.0481(15) 0.0158(12) -0.0048(12) -0.0010(12)
C12 0.0383(14) 0.0431(14) 0.0462(14) 0.0084(11) -0.0054(11) -0.0052(11)
C5 0.0460(15) 0.0345(13) 0.0433(14) -0.0102(11) 0.0010(11) -0.0047(11)
C22 0.0354(14) 0.0545(16) 0.0387(13) -0.0170(12) -0.0050(11) 0.0093(12)
C23 0.0452(16) 0.0445(14) 0.0437(14) -0.0083(12) -0.0072(12) 0.0121(12)
C10 0.0524(17) 0.0491(15) 0.0424(14) 0.0081(12) -0.0099(13) 0.0071(13)
C24 0.0407(15) 0.0381(13) 0.0419(13) -0.0045(11) -0.0037(11) 0.0050(11)
C17 0.0334(14) 0.0488(15) 0.0583(16) 0.0055(13) 0.0024(12) 0.0000(12)
C6 0.0371(14) 0.0386(13) 0.0360(13) -0.0042(10) 0.0012(10) -0.0034(11)
C15 0.0490(16) 0.0397(14) 0.0522(16) -0.0022(12) -0.0038(13) -0.0149(13)
C9 0.0420(15) 0.0455(14) 0.0510(15) -0.0005(12) -0.0159(12) -0.0015(12)
C26 0.0397(16) 0.0720(19) 0.0617(17) -0.0176(15) -0.0070(13) 0.0121(14)
C16 0.0368(15) 0.0495(15) 0.0585(16) 0.0093(13) -0.0056(12) -0.0113(12)
C27 0.0557(18) 0.0369(14) 0.081(2) 0.0056(14) -0.0028(15) 0.0053(13)
C40 0.0412(15) 0.0393(13) 0.0344(13) 0.0066(10) -0.0002(11) -0.0072(11)
C46 0.0316(13) 0.0404(13) 0.0402(13) -0.0028(11) 0.0056(10) -0.0107(11)
C33 0.0415(15) 0.0464(14) 0.0392(14) 0.0031(11) 0.0028(11) 0.0021(12)
C29 0.0353(14) 0.0445(14) 0.0446(14) 0.0016(11) 0.0054(11) -0.0001(11)
C39 0.0408(14) 0.0385(13) 0.0303(12) -0.0038(10) 0.0038(10) -0.0034(11)
C30 0.0333(14) 0.0468(15) 0.0640(18) 0.0070(13) 0.0107(13) -0.0023(12)
C28 0.0340(13) 0.0358(13) 0.0382(13) 0.0011(10) 0.0042(10) 0.0054(10)
C45 0.0428(16) 0.0539(16) 0.0487(15) 0.0042(12) -0.0029(12) -0.0115(13)
C34 0.0416(15) 0.0483(14) 0.0409(14) 0.0002(11) 0.0029(12) 0.0012(12)
C38 0.0504(16) 0.0445(14) 0.0427(14) 0.0053(12) 0.0002(12) -0.0037(12)
C51 0.0400(15) 0.0573(16) 0.0403(14) -0.0064(12) 0.0044(11) -0.0113(12)
C35 0.0419(16) 0.0703(18) 0.0386(14) -0.0052(13) -0.0005(12) 0.0083(14)
C47 0.0402(15) 0.0464(14) 0.0520(15) -0.0060(12) 0.0094(12) -0.0044(12)
B1 0.0347(15) 0.0397(15) 0.0338(14) 0.0000(12) 0.0005(12) -0.0047(12)
C41 0.0578(17) 0.0415(14) 0.0351(13) 0.0028(11) -0.0038(12) -0.0066(12)
C32 0.0555(17) 0.0604(17) 0.0389(14) 0.0120(13) 0.0102(13) 0.0097(14)
C36 0.065(2) 0.0565(17) 0.0391(15) 0.0022(13) -0.0070(13) 0.0145(14)
C37 0.071(2) 0.0455(15) 0.0425(15) 0.0052(12) -0.0035(14) 0.0013(14)
C43 0.069(2) 0.0632(19) 0.0548(18) 0.0151(15) -0.0233(16) -0.0333(16)
C48 0.0415(16) 0.0545(17) 0.077(2) -0.0181(15) 0.0136(15) -0.0039(13)
C31 0.0431(16) 0.0537(16) 0.0592(18) 0.0183(14) 0.0169(13) 0.0053(13)
C44 0.0493(18) 0.0678(19) 0.0603(18) 0.0107(15) -0.0093(14) -0.0179(15)
C50 0.0493(18) 0.087(2) 0.0435(16) -0.0158(15) 0.0100(13) -0.0229(16)
C42 0.083(2) 0.0450(15) 0.0398(15) 0.0050(12) -0.0129(15) -0.0171(15)
C49 0.0397(16) 0.077(2) 0.073(2) -0.0349(17) 0.0168(15) -0.0121(15)
O1S 0.118(3) 0.0395(16) 0.099(2) 0.000 0.022(2) 0.000
C2S 0.084(3) 0.045(2) 0.047(2) 0.000 0.018(2) 0.000
C3S 0.080(2) 0.0587(19) 0.087(2) -0.0123(17) 0.0031(18) 0.0011(17)

loop_
_atom_type_symbol
_atom_type_description
_atom_type_scat_dispersion_real
_atom_type_scat_dispersion_imag
_atom_type_scat_source
C C 0.0033 0.0016 'International Tables Vol C Tables 4.2.6.8 and 6.1.1.4'
H H 0.0000 0.0000 'International Tables Vol C Tables 4.2.6.8 and 6.1.1.4'
B B 0.0013 0.0007 'International Tables Vol C Tables 4.2.6.8 and 6.1.1.4'
N N 0.0061 0.0033 'International Tables Vol C Tables 4.2.6.8 and 6.1.1.4'
O O 0.0106 0.0060 'International Tables Vol C Tables 4.2.6.8 and 6.1.1.4'
P P 0.1023 0.0942 'International Tables Vol C Tables 4.2.6.8 and 6.1.1.4'

loop_
_geom_angle_atom_site_label_1
_geom_angle_atom_site_label_2
_geom_angle_atom_site_label_3
_geom_angle
_geom_angle_site_symmetry_1
_geom_angle_site_symmetry_3
N1 P1 C7 110.00(10) . .
N1 P1 C13 107.28(10) . .
C7 P1 C13 108.95(10) . .
N1 P1 C1 112.08(10) . .
C7 P1 C1 111.12(10) . .
C13 P1 C1 107.24(10) . .
C2 O1 C2 105.5(2) . 3_656
C1 C2 O1 123.35(18) . .
C1 C2 C3 125.13(19) . .
O1 C2 C3 111.51(18) . .
C19 N1 P1 125.62(15) . .
C19 N1 H1N 117.2 . .
P1 N1 H1N 115.0 . .
C14 C13 C18 120.0(2) . .
C14 C13 P1 120.41(17) . .
C18 C13 P1 119.08(16) . .
C19 C20 C21 117.5(2) . .
C19 C20 C25 122.7(2) . .
C21 C20 C25 119.8(2) . .
C17 C18 C13 119.2(2) . .
C17 C18 H18 120.4 . .
C13 C18 H18 120.4 . .
C2 C1 C6 115.35(19) . .
C2 C1 P1 117.37(16) . .
C6 C1 P1 127.24(17) . .
C4 C3 C2 117.75(19) . .
C4 C3 C3 136.50(13) . 3_656
C2 C3 C3 105.73(12) . 3_656
C24 C19 C20 122.1(2) . .
C24 C19 N1 118.1(2) . .
C20 C19 N1 119.72(19) . .
C15 C14 C13 119.6(2) . .
C15 C14 H14 120.2 . .
C13 C14 H14 120.2 . .
C22 C21 C20 122.0(2) . .
C22 C21 H21 119.0 . .
C20 C21 H21 119.0 . .
C8 C7 C12 119.7(2) . .
C8 C7 P1 122.03(17) . .
C12 C7 P1 118.24(17) . .
C9 C8 C7 119.1(2) . .
C9 C8 H8 120.5 . .
C7 C8 H8 120.5 . .
C5 C4 C3 119.0(2) . .
C5 C4 H4 120.5 . .
C3 C4 H4 120.5 . .
C20 C25 H25A 109.5 . .
C20 C25 H25B 109.5 . .
H25A C25 H25B 109.5 . .
C20 C25 H25C 109.5 . .
H25A C25 H25C 109.5 . .
H25B C25 H25C 109.5 . .
C12 C11 C10 119.6(2) . .
C12 C11 H11 120.2 . .
C10 C11 H11 120.2 . .
C11 C12 C7 120.4(2) . .
C11 C12 H12 119.8 . .
C7 C12 H12 119.8 . .
C4 C5 C6 121.6(2) . .
C4 C5 H5 119.2 . .
C6 C5 H5 119.2 . .
C23 C22 C21 118.6(2) . .
C23 C22 C26 120.8(2) . .
C21 C22 C26 120.5(2) . .
C22 C23 C24 121.9(2) . .
C22 C23 H23 119.0 . .
C24 C23 H23 119.0 . .
C9 C10 C11 120.6(2) . .
C9 C10 H10 119.7 . .
C11 C10 H10 119.7 . .
C19 C24 C23 117.8(2) . .
C19 C24 C27 122.6(2) . .
C23 C24 C27 119.6(2) . .
C16 C17 C18 120.8(2) . .
C16 C17 H17 119.6 . .
C18 C17 H17 119.6 . .
C5 C6 C1 121.1(2) . .
C5 C6 H6 119.4 . .
C1 C6 H6 119.4 . .
C16 C15 C14 120.2(2) . .
C16 C15 H15 119.9 . .
C14 C15 H15 119.9 . .
C10 C9 C8 120.6(2) . .
C10 C9 H9 119.7 . .
C8 C9 H9 119.7 . .
C22 C26 H26A 109.5 . .
C22 C26 H26B 109.5 . .
H26A C26 H26B 109.5 . .
C22 C26 H26C 109.5 . .
H26A C26 H26C 109.5 . .
H26B C26 H26C 109.5 . .
C15 C16 C17 120.1(2) . .
C15 C16 H16 119.9 . .
C17 C16 H16 119.9 . .
C24 C27 H27A 109.5 . .
C24 C27 H27B 109.5 . .
H27A C27 H27B 109.5 . .
C24 C27 H27C 109.5 . .
H27A C27 H27C 109.5 . .
H27B C27 H27C 109.5 . .
C41 C40 C45 114.9(2) . .
C41 C40 B1 120.6(2) . .
C45 C40 B1 124.6(2) . .
C51 C46 C47 115.2(2) . .
C51 C46 B1 124.7(2) . .
C47 C46 B1 120.0(2) . .
C32 C33 C28 123.0(2) . .
C32 C33 H33 118.5 . .
C28 C33 H33 118.5 . .
C30 C29 C28 123.4(2) . .
C30 C29 H29 118.3 . .
C28 C29 H29 118.3 . .
C34 C39 C38 114.6(2) . .
C34 C39 B1 124.2(2) . .
C38 C39 B1 121.0(2) . .
C31 C30 C29 120.0(2) . .
C31 C30 H30 120.0 . .
C29 C30 H30 120.0 . .
C33 C28 C29 114.3(2) . .
C33 C28 B1 125.3(2) . .
C29 C28 B1 120.4(2) . .
C44 C45 C40 122.6(3) . .
C44 C45 H45 118.7 . .
C40 C45 H45 118.7 . .
C35 C34 C39 122.9(2) . .
C35 C34 H34 118.5 . .
C39 C34 H34 118.5 . .
C37 C38 C39 123.0(2) . .
C37 C38 H38 118.5 . .
C39 C38 H38 118.5 . .
C46 C51 C50 122.2(3) . .
C46 C51 H51 118.9 . .
C50 C51 H51 118.9 . .
C36 C35 C34 120.3(3) . .
C36 C35 H35 119.9 . .
C34 C35 H35 119.9 . .
C48 C47 C46 122.7(2) . .
C48 C47 H47 118.6 . .
C46 C47 H47 118.6 . .
C46 B1 C28 108.63(18) . .
C46 B1 C40 109.39(19) . .
C28 B1 C40 110.44(18) . .
C46 B1 C39 109.02(18) . .
C28 B1 C39 110.62(19) . .
C40 B1 C39 108.73(18) . .
C42 C41 C40 123.1(3) . .
C42 C41 H41 118.4 . .
C40 C41 H41 118.4 . .
C31 C32 C33 120.5(2) . .
C31 C32 H32 119.7 . .
C33 C32 H32 119.7 . .
C35 C36 C37 118.9(2) . .
C35 C36 H36 120.5 . .
C37 C36 H36 120.5 . .
C36 C37 C38 120.3(2) . .
C36 C37 H37 119.9 . .
C38 C37 H37 119.9 . .
C44 C43 C42 119.3(3) . .
C44 C43 H43 120.4 . .
C42 C43 H43 120.4 . .
C49 C48 C47 120.5(3) . .
C49 C48 H48 119.8 . .
C47 C48 H48 119.8 . .
C32 C31 C30 118.8(2) . .
C32 C31 H31 120.6 . .
C30 C31 H31 120.6 . .
C43 C44 C45 120.4(3) . .
C43 C44 H44 119.8 . .
C45 C44 H44 119.8 . .
C49 C50 C51 120.5(3) . .
C49 C50 H50 119.7 . .
C51 C50 H50 119.7 . .
C43 C42 C41 119.7(3) . .
C43 C42 H42 120.1 . .
C41 C42 H42 120.1 . .
C48 C49 C50 118.9(3) . .
C48 C49 H49 120.5 . .
C50 C49 H49 120.5 . .
O1S C2S C3S 120.89(17) . 3_656
O1S C2S C3S 120.89(17) . .
C3S C2S C3S 118.2(3) 3_656 .
C2S C3S H3S1 109.5 . .
C2S C3S H3S2 109.5 . .
H3S1 C3S H3S2 109.5 . .
C2S C3S H3S3 109.5 . .
H3S1 C3S H3S3 109.5 . .
H3S2 C3S H3S3 109.5 . .

loop_
_geom_bond_atom_site_label_1
_geom_bond_atom_site_label_2
_geom_bond_distance
_geom_bond_site_symmetry_2
P1 N1 1.6393(18) .
P1 C7 1.777(2) .
P1 C13 1.784(2) .
P1 C1 1.794(2) .
O1 C2 1.393(2) .
O1 C2 1.393(2) 3_656
C2 C1 1.385(3) .
C2 C3 1.393(3) .
N1 C19 1.457(3) .
N1 H1N 0.8934 .
C13 C14 1.393(3) .
C13 C18 1.395(3) .
C20 C19 1.396(3) .
C20 C21 1.397(3) .
C20 C25 1.504(3) .
C18 C17 1.381(3) .
C18 H18 0.9500 .
C1 C6 1.396(3) .
C3 C4 1.391(3) .
C3 C3 1.462(4) 3_656
C19 C24 1.394(3) .
C14 C15 1.385(3) .
C14 H14 0.9500 .
C21 C22 1.386(3) .
C21 H21 0.9500 .
C7 C8 1.394(3) .
C7 C12 1.397(3) .
C8 C9 1.388(3) .
C8 H8 0.9500 .
C4 C5 1.382(3) .
C4 H4 0.9500 .
C25 H25A 0.9800 .
C25 H25B 0.9800 .
C25 H25C 0.9800 .
C11 C12 1.378(3) .
C11 C10 1.379(3) .
C11 H11 0.9500 .
C12 H12 0.9500 .
C5 C6 1.392(3) .
C5 H5 0.9500 .
C22 C23 1.379(3) .
C22 C26 1.509(3) .
C23 C24 1.398(3) .
C23 H23 0.9500 .
C10 C9 1.376(3) .
C10 H10 0.9500 .
C24 C27 1.509(3) .
C17 C16 1.379(3) .
C17 H17 0.9500 .
C6 H6 0.9500 .
C15 C16 1.378(3) .
C15 H15 0.9500 .
C9 H9 0.9500 .
C26 H26A 0.9800 .
C26 H26B 0.9800 .
C26 H26C 0.9800 .
C16 H16 0.9500 .
C27 H27A 0.9800 .
C27 H27B 0.9800 .
C27 H27C 0.9800 .
C40 C41 1.400(3) .
C40 C45 1.404(3) .
C40 B1 1.648(3) .
C46 C51 1.393(3) .
C46 C47 1.407(3) .
C46 B1 1.644(3) .
C33 C32 1.393(3) .
C33 C28 1.399(3) .
C33 H33 0.9500 .
C29 C30 1.388(3) .
C29 C28 1.404(3) .
C29 H29 0.9500 .
C39 C34 1.401(3) .
C39 C38 1.406(3) .
C39 B1 1.648(3) .
C30 C31 1.380(3) .
C30 H30 0.9500 .
C28 B1 1.646(3) .
C45 C44 1.388(3) .
C45 H45 0.9500 .
C34 C35 1.391(3) .
C34 H34 0.9500 .
C38 C37 1.384(3) .
C38 H38 0.9500 .
C51 C50 1.400(3) .
C51 H51 0.9500 .
C35 C36 1.377(4) .
C35 H35 0.9500 .
C47 C48 1.385(3) .
C47 H47 0.9500 .
C41 C42 1.391(3) .
C41 H41 0.9500 .
C32 C31 1.374(4) .
C32 H32 0.9500 .
C36 C37 1.380(4) .
C36 H36 0.9500 .
C37 H37 0.9500 .
C43 C44 1.374(4) .
C43 C42 1.381(4) .
C43 H43 0.9500 .
C48 C49 1.372(4) .
C48 H48 0.9500 .
C31 H31 0.9500 .
C44 H44 0.9500 .
C50 C49 1.377(4) .
C50 H50 0.9500 .
C42 H42 0.9500 .
C49 H49 0.9500 .
O1S C2S 1.206(4) .
C2S C3S 1.494(3) 3_656
C2S C3S 1.494(3) .
C3S H3S1 0.9800 .
C3S H3S2 0.9800 .
C3S H3S3 0.9800 .

loop_
_geom_torsion_atom_site_label_1
_geom_torsion_atom_site_label_2
_geom_torsion_atom_site_label_3
_geom_torsion_atom_site_label_4
_geom_torsion
_geom_torsion_site_symmetry_1
_geom_torsion_site_symmetry_4
C2 O1 C2 C1 179.1(2) 3_656 .
C2 O1 C2 C3 0.26(11) 3_656 .
C7 P1 N1 C19 36.3(2) . .
C13 P1 N1 C19 154.71(17) . .
C1 P1 N1 C19 -87.83(19) . .
N1 P1 C13 C14 -24.8(2) . .
C7 P1 C13 C14 94.24(19) . .
C1 P1 C13 C14 -145.39(18) . .
N1 P1 C13 C18 163.01(17) . .
C7 P1 C13 C18 -77.94(19) . .
C1 P1 C13 C18 42.4(2) . .
C14 C13 C18 C17 0.4(3) . .
P1 C13 C18 C17 172.58(17) . .
O1 C2 C1 C6 -177.61(17) . .
C3 C2 C1 C6 1.1(3) . .
O1 C2 C1 P1 0.4(3) . .
C3 C2 C1 P1 179.15(17) . .
N1 P1 C1 C2 -57.96(19) . .
C7 P1 C1 C2 178.51(16) . .
C13 P1 C1 C2 59.53(19) . .
N1 P1 C1 C6 119.8(2) . .
C7 P1 C1 C6 -3.7(2) . .
C13 P1 C1 C6 -122.7(2) . .
C1 C2 C3 C4 -0.5(3) . .
O1 C2 C3 C4 178.36(17) . .
C1 C2 C3 C3 -179.5(2) . 3_656
O1 C2 C3 C3 -0.6(3) . 3_656
C21 C20 C19 C24 1.1(3) . .
C25 C20 C19 C24 -178.4(2) . .
C21 C20 C19 N1 178.73(18) . .
C25 C20 C19 N1 -0.8(3) . .
P1 N1 C19 C24 -93.3(2) . .
P1 N1 C19 C20 89.0(2) . .
C18 C13 C14 C15 -1.5(3) . .
P1 C13 C14 C15 -173.63(18) . .
C19 C20 C21 C22 0.9(3) . .
C25 C20 C21 C22 -179.6(2) . .
N1 P1 C7 C8 -70.1(2) . .
C13 P1 C7 C8 172.61(18) . .
C1 P1 C7 C8 54.7(2) . .
N1 P1 C7 C12 108.10(19) . .
C13 P1 C7 C12 -9.2(2) . .
C1 P1 C7 C12 -127.18(18) . .
C12 C7 C8 C9 1.0(3) . .
P1 C7 C8 C9 179.09(17) . .
C2 C3 C4 C5 -0.5(3) . .
C3 C3 C4 C5 178.1(3) 3_656 .
C10 C11 C12 C7 -0.6(4) . .
C8 C7 C12 C11 -0.3(3) . .
P1 C7 C12 C11 -178.54(19) . .
C3 C4 C5 C6 0.8(3) . .
C20 C21 C22 C23 -2.0(3) . .
C20 C21 C22 C26 177.3(2) . .
C21 C22 C23 C24 1.0(3) . .
C26 C22 C23 C24 -178.2(2) . .
C12 C11 C10 C9 0.8(4) . .
C20 C19 C24 C23 -2.0(3) . .
N1 C19 C24 C23 -179.66(19) . .
C20 C19 C24 C27 177.1(2) . .
N1 C19 C24 C27 -0.5(3) . .
C22 C23 C24 C19 0.9(3) . .
C22 C23 C24 C27 -178.2(2) . .
C13 C18 C17 C16 1.0(3) . .
C4 C5 C6 C1 -0.1(4) . .
C2 C1 C6 C5 -0.8(3) . .
P1 C1 C6 C5 -178.59(18) . .
C13 C14 C15 C16 1.3(4) . .
C11 C10 C9 C8 -0.2(4) . .
C7 C8 C9 C10 -0.7(3) . .
C14 C15 C16 C17 0.1(4) . .
C18 C17 C16 C15 -1.2(4) . .
C28 C29 C30 C31 -1.3(4) . .
C32 C33 C28 C29 -0.8(3) . .
C32 C33 C28 B1 179.1(2) . .
C30 C29 C28 C33 1.4(3) . .
C30 C29 C28 B1 -178.5(2) . .
C41 C40 C45 C44 0.0(3) . .
B1 C40 C45 C44 179.2(2) . .
C38 C39 C34 C35 1.5(3) . .
B1 C39 C34 C35 -173.6(2) . .
C34 C39 C38 C37 -0.1(3) . .
B1 C39 C38 C37 175.1(2) . .
C47 C46 C51 C50 0.0(3) . .
B1 C46 C51 C50 177.5(2) . .
C39 C34 C35 C36 -1.9(4) . .
C51 C46 C47 C48 0.0(3) . .
B1 C46 C47 C48 -177.6(2) . .
C51 C46 B1 C28 133.3(2) . .
C47 C46 B1 C28 -49.4(3) . .
C51 C46 B1 C40 -106.1(2) . .
C47 C46 B1 C40 71.3(3) . .
C51 C46 B1 C39 12.7(3) . .
C47 C46 B1 C39 -170.0(2) . .
C33 C28 B1 C46 135.3(2) . .
C29 C28 B1 C46 -44.8(3) . .
C33 C28 B1 C40 15.3(3) . .
C29 C28 B1 C40 -164.8(2) . .
C33 C28 B1 C39 -105.1(2) . .
C29 C28 B1 C39 74.8(3) . .
C41 C40 B1 C46 169.61(19) . .
C45 C40 B1 C46 -9.5(3) . .
C41 C40 B1 C28 -70.9(3) . .
C45 C40 B1 C28 110.0(2) . .
C41 C40 B1 C39 50.7(3) . .
C45 C40 B1 C39 -128.4(2) . .
C34 C39 B1 C46 92.1(2) . .
C38 C39 B1 C46 -82.6(2) . .
C34 C39 B1 C28 -27.3(3) . .
C38 C39 B1 C28 158.0(2) . .
C34 C39 B1 C40 -148.7(2) . .
C38 C39 B1 C40 36.5(3) . .
C45 C40 C41 C42 0.4(3) . .
B1 C40 C41 C42 -178.8(2) . .
C28 C33 C32 C31 0.1(4) . .
C34 C35 C36 C37 0.9(4) . .
C35 C36 C37 C38 0.4(4) . .
C39 C38 C37 C36 -0.8(4) . .
C46 C47 C48 C49 0.4(4) . .
C33 C32 C31 C30 0.0(4) . .
C29 C30 C31 C32 0.5(4) . .
C42 C43 C44 C45 0.2(4) . .
C40 C45 C44 C43 -0.3(4) . .
C46 C51 C50 C49 -0.3(4) . .
C44 C43 C42 C41 0.2(4) . .
C40 C41 C42 C43 -0.5(4) . .
C47 C48 C49 C50 -0.6(4) . .
C51 C50 C49 C48 0.6(4) . .
